data_7030332
loop_
_publ_author_name
'Klug, Christina M.'
'McDaniel, Ashley M.'
'Fiedler, Stephanie R.'
'Schulte, Kelsey A.'
'Newell, Brian S.'
'Shores, Matthew P.'

_publ_section_title
;
 Anion dependence in the spin-crossover properties of a Fe(II) podand
 complex.
;
_journal_issue 40
_journal_name_full 'Dalton transactions (Cambridge, England : 2003)'
_journal_page_first 12577
_journal_page_last 12585
_journal_paper_doi 10.1039/c2dt31213a
_journal_volume 41
_journal_year 2012
_chemical_formula_sum 'C79 H79 B2 Fe N9 O3'
_chemical_formula_weight 1279.98
_chemical_name_systematic
;
?
;
_space_group_IT_number 2
_symmetry_cell_setting triclinic
_symmetry_space_group_name_Hall '-P 1'
_symmetry_space_group_name_H-M 'P -1'
_atom_sites_solution_hydrogens geom
_atom_sites_solution_primary direct
_atom_sites_solution_secondary difmap
_audit_creation_method SHELXL-97
_cell_angle_alpha 94.418(2)
_cell_angle_beta 103.112(2)
_cell_angle_gamma 100.035(2)
_cell_formula_units_Z 2
_cell_length_a 13.8564(5)
_cell_length_b 13.9397(5)
_cell_length_c 17.9453(6)
_cell_measurement_reflns_used 9996
_cell_measurement_temperature 120(2)
_cell_measurement_theta_max 28.33
_cell_measurement_theta_min 2.35
_cell_volume 3299.5(2)
_computing_cell_refinement 'Bruker SMART'
_computing_data_collection 'Bruker SMART'
_computing_data_reduction 'Bruker SAINT'
_computing_molecular_graphics 'Bruker SHELXTL'
_computing_publication_material 'Bruker SHELXTL'
_computing_structure_refinement 'SHELXL-97 (Sheldrick, 1997)'
_computing_structure_solution 'SHELXS-97 (Sheldrick, 1990)'
_diffrn_ambient_temperature 120(2)
_diffrn_measured_fraction_theta_full 0.996
_diffrn_measured_fraction_theta_max 0.996
_diffrn_measurement_device_type 'CCD area detector'
_diffrn_measurement_method 'phi and omega scans'
_diffrn_radiation_monochromator graphite
_diffrn_radiation_source 'fine-focus sealed tube'
_diffrn_radiation_type MoK\a
_diffrn_radiation_wavelength 0.71073
_diffrn_reflns_av_R_equivalents 0.0570
_diffrn_reflns_av_sigmaI/netI 0.0658
_diffrn_reflns_limit_h_max 18
_diffrn_reflns_limit_h_min -18
_diffrn_reflns_limit_k_max 18
_diffrn_reflns_limit_k_min -18
_diffrn_reflns_limit_l_max 24
_diffrn_reflns_limit_l_min -22
_diffrn_reflns_number 65015
_diffrn_reflns_theta_full 28.47
_diffrn_reflns_theta_max 28.47
_diffrn_reflns_theta_min 1.78
_exptl_absorpt_coefficient_mu 0.287
_exptl_absorpt_correction_T_max 0.7457
_exptl_absorpt_correction_T_min 0.6771
_exptl_absorpt_correction_type multi-scan
_exptl_absorpt_process_details SADABS,Bruker(2000)
_exptl_crystal_colour red
_exptl_crystal_density_diffrn 1.288
_exptl_crystal_density_method 'not measured'
_exptl_crystal_description block
_exptl_crystal_F_000 1352
_exptl_crystal_size_max 0.39
_exptl_crystal_size_mid 0.2
_exptl_crystal_size_min 0.16
_refine_diff_density_max 0.372
_refine_diff_density_min -0.419
_refine_diff_density_rms 0.059
_refine_ls_extinction_method none
_refine_ls_goodness_of_fit_ref 1.019
_refine_ls_hydrogen_treatment constr
_refine_ls_matrix_type full
_refine_ls_number_parameters 859
_refine_ls_number_reflns 16647
_refine_ls_number_restraints 0
_refine_ls_restrained_S_all 1.019
_refine_ls_R_factor_all 0.0823
_refine_ls_R_factor_gt 0.0472
_refine_ls_shift/su_max 0.002
_refine_ls_shift/su_mean 0.000
_refine_ls_structure_factor_coef Fsqd
_refine_ls_weighting_details 'calc w=1/[\s^2^(Fo^2^)+(0.0438P)^2^+1.2449P] where P=(Fo^2^+2Fc^2^)/3'
_refine_ls_weighting_scheme calc
_refine_ls_wR_factor_gt 0.0998
_refine_ls_wR_factor_ref 0.1124
_reflns_number_gt 11590
_reflns_number_total 16647
_reflns_threshold_expression >2sigma(I)
_cod_data_source_file c2dt31213a.txt
_cod_data_source_block msn308
_cod_depositor_comments
;
The following automatic conversions were performed:

'_symmetry_cell_setting' value 'Triclinic' changed to 'triclinic'
according to
/usr/data/users/saulius/automatic-downloads/retrospective/RSC/lib/dictionaries/cif_core.dic
dictionary named 'cif_core.dic' version 2.4.2 from 2011-04-26.

Automatic conversion script
Id: cif_fix_values 2281 2013-09-26 08:29:07Z andrius 
;
_cod_original_sg_symbol_H-M P-1
_cod_database_code 7030332

loop_
_symmetry_equiv_pos_as_xyz
'x, y, z'
'-x, -y, -z'

loop_
_atom_site_label
_atom_site_type_symbol
_atom_site_fract_x
_atom_site_fract_y
_atom_site_fract_z
_atom_site_U_iso_or_equiv
_atom_site_adp_type
_atom_site_occupancy
_atom_site_symmetry_multiplicity
_atom_site_calc_flag
_atom_site_refinement_flags
_atom_site_disorder_assembly
_atom_site_disorder_group
Fe1 Fe 0.21772(2) 0.241068(19) 0.187282(14) 0.01435(7) Uani 1 1 d . . .
N1 N 0.17331(11) 0.37701(11) 0.15872(8) 0.0148(3) Uani 1 1 d . . .
O1 O 0.05809(12) 0.03595(10) 0.14814(8) 0.0298(3) Uani 1 1 d . . .
H1C H 0.0739 -0.0194 0.1445 0.045 Uiso 1 1 calc R . .
C1 C 0.30918(15) 0.51703(14) 0.21634(11) 0.0227(4) Uani 1 1 d . . .
H1A H 0.3610 0.5681 0.2046 0.027 Uiso 1 1 calc R . .
H1B H 0.2683 0.5503 0.2447 0.027 Uiso 1 1 calc R . .
B1 B 0.30867(16) 0.72217(15) 0.49470(11) 0.0168(4) Uani 1 1 d . . .
N2 N 0.05440(11) 0.22311(11) 0.19763(8) 0.0152(3) Uani 1 1 d . . .
O3A O 0.36159(17) 0.0339(2) 0.10498(13) 0.0360(9) Uani 0.642(5) 1 d P A 1
H3B H 0.3569 -0.0019 0.0639 0.054 Uiso 0.642(5) 1 calc PR A 1
O3B O 0.3405(3) -0.0501(3) 0.1151(2) 0.0308(15) Uani 0.358(5) 1 d P A 2
H3C H 0.3998 -0.0250 0.1399 0.046 Uiso 0.358(5) 1 calc PR A 2
C2 C 0.24060(15) 0.46107(13) 0.14071(10) 0.0191(4) Uani 1 1 d . . .
H2A H 0.2001 0.5049 0.1126 0.023 Uiso 1 1 calc R . .
H2B H 0.2821 0.4378 0.1076 0.023 Uiso 1 1 calc R . .
B2 B 0.69906(15) 0.30262(15) 0.00713(11) 0.0145(4) Uani 1 1 d . . .
O2 O -0.05026(10) 0.13761(10) -0.06178(7) 0.0251(3) Uani 1 1 d . . .
H2C H -0.0685 0.1892 -0.0757 0.038 Uiso 1 1 calc R . .
N5 N 0.24810(11) 0.28759(11) 0.31073(8) 0.0158(3) Uani 1 1 d . . .
C3 C 0.08837(14) 0.38925(13) 0.16921(10) 0.0163(4) Uani 1 1 d . . .
H3A H 0.0666 0.4491 0.1599 0.020 Uiso 1 1 calc R . .
N6 N 0.26818(11) 0.11371(11) 0.24296(8) 0.0165(3) Uani 1 1 d . . .
C4 C 0.02411(14) 0.31071(13) 0.19571(10) 0.0160(4) Uani 1 1 d . . .
N3 N 0.37107(12) 0.28172(11) 0.17834(8) 0.0182(3) Uani 1 1 d . . .
C5 C -0.06026(14) 0.32830(15) 0.21909(10) 0.0211(4) Uani 1 1 d . . .
H5A H -0.0794 0.3904 0.2161 0.025 Uiso 1 1 calc R . .
N4 N 0.20905(11) 0.21380(11) 0.05676(8) 0.0162(3) Uani 1 1 d . . .
C6 C -0.11631(15) 0.25340(16) 0.24704(11) 0.0252(4) Uani 1 1 d . . .
H6A H -0.1731 0.2637 0.2656 0.030 Uiso 1 1 calc R . .
N7 N 0.35910(12) 0.45236(11) 0.26504(8) 0.0199(3) Uani 1 1 d . . .
C7 C -0.08774(14) 0.16367(15) 0.24735(10) 0.0222(4) Uani 1 1 d . . .
H7A H -0.1256 0.1110 0.2656 0.027 Uiso 1 1 calc R . .
C8 C -0.00355(14) 0.14978(14) 0.22103(10) 0.0181(4) Uani 1 1 d . . .
N8 N 0.1876(2) 1.1217(2) 0.71839(14) 0.0690(8) Uani 1 1 d . . .
C9 C 0.02391(15) 0.04979(14) 0.21657(11) 0.0225(4) Uani 1 1 d . . .
H9A H 0.0779 0.0457 0.2623 0.027 Uiso 1 1 calc R . .
H9B H -0.0358 -0.0017 0.2151 0.027 Uiso 1 1 calc R . .
N9 N 0.0967(2) 0.1423(2) 0.43482(16) 0.0697(8) Uani 1 1 d . . .
C19 C 0.34626(15) 0.45452(14) 0.34334(10) 0.0210(4) Uani 1 1 d . . .
H19A H 0.3440 0.5223 0.3628 0.025 Uiso 1 1 calc R . .
H19B H 0.4052 0.4353 0.3770 0.025 Uiso 1 1 calc R . .
C20 C 0.24969(15) 0.38556(13) 0.34778(10) 0.0185(4) Uani 1 1 d . . .
H20A H 0.2476 0.3823 0.4023 0.022 Uiso 1 1 calc R . .
H20B H 0.1898 0.4104 0.3213 0.022 Uiso 1 1 calc R . .
C21 C 0.26920(14) 0.22185(14) 0.35362(10) 0.0192(4) Uani 1 1 d . . .
H21A H 0.2777 0.2349 0.4077 0.023 Uiso 1 1 calc R . .
C22 C 0.28050(14) 0.12646(13) 0.32053(10) 0.0183(4) Uani 1 1 d . . .
C23 C 0.30555(17) 0.05544(14) 0.36723(11) 0.0269(5) Uani 1 1 d . . .
H23A H 0.3116 0.0662 0.4212 0.032 Uiso 1 1 calc R . .
C24 C 0.32152(17) -0.03101(15) 0.33430(12) 0.0295(5) Uani 1 1 d . . .
H24A H 0.3382 -0.0812 0.3650 0.035 Uiso 1 1 calc R . .
C25 C 0.31292(15) -0.04340(14) 0.25618(11) 0.0233(4) Uani 1 1 d . . .
H25A H 0.3254 -0.1018 0.2325 0.028 Uiso 1 1 calc R . .
C26 C 0.28587(14) 0.02966(14) 0.21185(11) 0.0202(4) Uani 1 1 d . A .
C27 C 0.2751(2) 0.01484(17) 0.12604(12) 0.0348(6) Uani 1 1 d . . .
H27A H 0.2416 -0.0540 0.1063 0.042 Uiso 0.642(5) 1 calc PR A 1
H27B H 0.2303 0.0576 0.1014 0.042 Uiso 0.642(5) 1 calc PR A 1
H27C H 0.2042 -0.0138 0.0987 0.042 Uiso 0.358(5) 1 d PR A 2
H27D H 0.2958 0.0780 0.1068 0.042 Uiso 0.358(5) 1 d PR A 2
C10 C 0.45610(15) 0.43619(15) 0.25431(11) 0.0256(5) Uani 1 1 d . . .
H10A H 0.5102 0.4681 0.3000 0.031 Uiso 1 1 calc R . .
H10B H 0.4699 0.4665 0.2087 0.031 Uiso 1 1 calc R . .
C11 C 0.45715(14) 0.32687(15) 0.24293(11) 0.0235(4) Uani 1 1 d . . .
H11A H 0.5213 0.3167 0.2311 0.028 Uiso 1 1 calc R . .
H11B H 0.4508 0.2970 0.2903 0.028 Uiso 1 1 calc R . .
C12 C 0.38692(15) 0.27127(15) 0.11149(11) 0.0226(4) Uani 1 1 d . . .
H12A H 0.4541 0.2846 0.1054 0.027 Uiso 1 1 calc R . .
C13 C 0.30244(14) 0.23885(14) 0.04386(10) 0.0187(4) Uani 1 1 d . . .
C14 C 0.32019(15) 0.23936(14) -0.02882(10) 0.0216(4) Uani 1 1 d . . .
H14A H 0.3870 0.2572 -0.0351 0.026 Uiso 1 1 calc R . .
C15 C 0.23896(15) 0.21343(14) -0.09214(10) 0.0214(4) Uani 1 1 d . . .
H15A H 0.2489 0.2126 -0.1428 0.026 Uiso 1 1 calc R . .
C16 C 0.14372(15) 0.18892(13) -0.08062(10) 0.0207(4) Uani 1 1 d . . .
H16A H 0.0868 0.1717 -0.1235 0.025 Uiso 1 1 calc R . .
C17 C 0.13052(14) 0.18936(13) -0.00560(10) 0.0169(4) Uani 1 1 d . . .
C18 C 0.02671(14) 0.16095(15) 0.00832(10) 0.0217(4) Uani 1 1 d . . .
H18A H 0.0247 0.1035 0.0375 0.026 Uiso 1 1 calc R . .
H18B H 0.0131 0.2159 0.0402 0.026 Uiso 1 1 calc R . .
C28 C 0.34172(14) 0.80672(13) 0.56993(10) 0.0179(4) Uani 1 1 d . . .
C29 C 0.38912(16) 0.90315(14) 0.56535(11) 0.0229(4) Uani 1 1 d . . .
H29A H 0.4003 0.9193 0.5171 0.028 Uiso 1 1 calc R . .
C30 C 0.42024(17) 0.97578(15) 0.62778(12) 0.0297(5) Uani 1 1 d . . .
H30A H 0.4521 1.0398 0.6217 0.036 Uiso 1 1 calc R . .
C31 C 0.40489(18) 0.95523(16) 0.69906(12) 0.0311(5) Uani 1 1 d . . .
H31A H 0.4264 1.0045 0.7422 0.037 Uiso 1 1 calc R . .
C32 C 0.35790(17) 0.86204(16) 0.70622(11) 0.0286(5) Uani 1 1 d . . .
H32A H 0.3465 0.8469 0.7546 0.034 Uiso 1 1 calc R . .
C33 C 0.32705(15) 0.78989(15) 0.64277(11) 0.0228(4) Uani 1 1 d . . .
H33A H 0.2945 0.7263 0.6493 0.027 Uiso 1 1 calc R . .
C34 C 0.20007(14) 0.73169(14) 0.43747(10) 0.0201(4) Uani 1 1 d . C .
C35 C 0.16741(16) 0.82090(16) 0.43096(12) 0.0277(5) Uani 1 1 d . . .
H35A H 0.2080 0.8780 0.4626 0.033 Uiso 1 1 calc R B 2
C36 C 0.07779(18) 0.82954(19) 0.37994(13) 0.0386(6) Uani 1 1 d . C 2
H36A H 0.0587 0.8917 0.3775 0.046 Uiso 1 1 calc R C 2
C37 C 0.01695(18) 0.7483(2) 0.33318(13) 0.0405(6) Uani 1 1 d . C 2
H37A H -0.0443 0.7538 0.2986 0.049 Uiso 1 1 calc R C 2
C38 C 0.04636(17) 0.65869(18) 0.33725(12) 0.0334(5) Uani 1 1 d . . .
H38A H 0.0052 0.6020 0.3053 0.040 Uiso 1 1 calc R C 2
C39 C 0.13617(15) 0.65134(16) 0.38808(11) 0.0251(4) Uani 1 1 d . C .
H39A H 0.1551 0.5891 0.3894 0.030 Uiso 1 1 calc R . .
C40 C 0.39670(14) 0.73780(12) 0.44619(10) 0.0153(4) Uani 1 1 d . . .
C41 C 0.50027(15) 0.76082(13) 0.48316(10) 0.0188(4) Uani 1 1 d . . .
H41A H 0.5195 0.7694 0.5379 0.023 Uiso 1 1 calc R . .
C42 C 0.57568(14) 0.77155(14) 0.44346(10) 0.0193(4) Uani 1 1 d . . .
H42A H 0.6446 0.7869 0.4711 0.023 Uiso 1 1 calc R . .
C43 C 0.55089(15) 0.75995(13) 0.36336(10) 0.0190(4) Uani 1 1 d . . .
H43A H 0.6022 0.7669 0.3358 0.023 Uiso 1 1 calc R . .
C44 C 0.44982(15) 0.73812(13) 0.32465(10) 0.0190(4) Uani 1 1 d . . .
H44A H 0.4312 0.7302 0.2699 0.023 Uiso 1 1 calc R . .
C45 C 0.37560(14) 0.72773(13) 0.36544(10) 0.0174(4) Uani 1 1 d . . .
H45A H 0.3069 0.7130 0.3372 0.021 Uiso 1 1 calc R . .
C46 C 0.29836(14) 0.61231(13) 0.52424(10) 0.0173(4) Uani 1 1 d . . .
C47 C 0.37410(15) 0.55677(13) 0.53132(10) 0.0183(4) Uani 1 1 d . . .
H47A H 0.4347 0.5827 0.5173 0.022 Uiso 1 1 calc R . .
C48 C 0.36469(16) 0.46527(14) 0.55793(10) 0.0228(4) Uani 1 1 d . . .
H48A H 0.4181 0.4301 0.5614 0.027 Uiso 1 1 calc R . .
C49 C 0.27799(17) 0.42535(15) 0.57940(11) 0.0261(5) Uani 1 1 d . . .
H49A H 0.2713 0.3630 0.5977 0.031 Uiso 1 1 calc R . .
C50 C 0.20093(17) 0.47801(15) 0.57369(11) 0.0272(5) Uani 1 1 d . . .
H50A H 0.1410 0.4519 0.5885 0.033 Uiso 1 1 calc R . .
C51 C 0.21139(16) 0.56893(14) 0.54638(11) 0.0233(4) Uani 1 1 d . . .
H51A H 0.1573 0.6033 0.5425 0.028 Uiso 1 1 calc R . .
C52 C 0.69058(14) 0.19285(13) 0.03594(9) 0.0152(4) Uani 1 1 d . . .
C53 C 0.77256(14) 0.14505(14) 0.05086(10) 0.0187(4) Uani 1 1 d . . .
H53A H 0.8345 0.1754 0.0409 0.022 Uiso 1 1 calc R . .
C54 C 0.76722(16) 0.05476(14) 0.07974(11) 0.0240(4) Uani 1 1 d . . .
H54A H 0.8241 0.0240 0.0875 0.029 Uiso 1 1 calc R . .
C55 C 0.67921(17) 0.00999(14) 0.09702(11) 0.0249(5) Uani 1 1 d . . .
H55A H 0.6759 -0.0505 0.1183 0.030 Uiso 1 1 calc R . .
C56 C 0.59584(16) 0.05427(14) 0.08290(10) 0.0229(4) Uani 1 1 d . . .
H56A H 0.5347 0.0240 0.0942 0.027 Uiso 1 1 calc R . .
C57 C 0.60183(14) 0.14318(13) 0.05212(10) 0.0181(4) Uani 1 1 d . . .
H57A H 0.5433 0.1715 0.0416 0.022 Uiso 1 1 calc R . .
C58 C 0.72491(13) 0.38474(13) 0.08347(10) 0.0150(4) Uani 1 1 d . . .
C59 C 0.69869(13) 0.36350(14) 0.15254(10) 0.0168(4) Uani 1 1 d . . .
H59A H 0.6644 0.2990 0.1550 0.020 Uiso 1 1 calc R . .
C60 C 0.72064(14) 0.43229(14) 0.21719(10) 0.0181(4) Uani 1 1 d . . .
H60A H 0.7010 0.4143 0.2624 0.022 Uiso 1 1 calc R . .
C61 C 0.77091(14) 0.52686(14) 0.21636(11) 0.0194(4) Uani 1 1 d . . .
H61A H 0.7879 0.5735 0.2610 0.023 Uiso 1 1 calc R . .
C62 C 0.79603(14) 0.55216(14) 0.14895(11) 0.0194(4) Uani 1 1 d . . .
H62A H 0.8294 0.6171 0.1469 0.023 Uiso 1 1 calc R . .
C63 C 0.77251(14) 0.48275(13) 0.08428(10) 0.0182(4) Uani 1 1 d . . .
H63A H 0.7894 0.5024 0.0385 0.022 Uiso 1 1 calc R . .
C64 C 0.59249(13) 0.31198(14) -0.05233(10) 0.0161(4) Uani 1 1 d . . .
C65 C 0.53677(13) 0.23356(14) -0.10825(10) 0.0171(4) Uani 1 1 d . . .
H65A H 0.5572 0.1719 -0.1071 0.021 Uiso 1 1 calc R . .
C66 C 0.45306(14) 0.24269(15) -0.16504(10) 0.0199(4) Uani 1 1 d . . .
H66A H 0.4183 0.1883 -0.2023 0.024 Uiso 1 1 calc R . .
C67 C 0.42022(14) 0.33136(15) -0.16734(10) 0.0222(4) Uani 1 1 d . . .
H67A H 0.3644 0.3387 -0.2069 0.027 Uiso 1 1 calc R . .
C68 C 0.46990(14) 0.40880(15) -0.11117(11) 0.0215(4) Uani 1 1 d . . .
H68A H 0.4461 0.4687 -0.1106 0.026 Uiso 1 1 calc R . .
C69 C 0.55497(14) 0.39910(14) -0.05527(10) 0.0179(4) Uani 1 1 d . . .
H69A H 0.5887 0.4536 -0.0178 0.021 Uiso 1 1 calc R . .
C70 C 0.78871(13) 0.31913(13) -0.04079(10) 0.0143(4) Uani 1 1 d . . .
C71 C 0.89000(14) 0.36348(13) -0.00571(10) 0.0171(4) Uani 1 1 d . . .
H71A H 0.9082 0.3842 0.0482 0.021 Uiso 1 1 calc R . .
C72 C 0.96456(14) 0.37830(14) -0.04647(11) 0.0195(4) Uani 1 1 d . . .
H72A H 1.0316 0.4097 -0.0204 0.023 Uiso 1 1 calc R . .
C73 C 0.94161(14) 0.34757(14) -0.12495(11) 0.0201(4) Uani 1 1 d . . .
H73A H 0.9921 0.3583 -0.1531 0.024 Uiso 1 1 calc R . .
C74 C 0.84334(15) 0.30082(14) -0.16152(11) 0.0202(4) Uani 1 1 d . . .
H74A H 0.8264 0.2778 -0.2150 0.024 Uiso 1 1 calc R . .
C75 C 0.76964(14) 0.28762(13) -0.11984(10) 0.0160(4) Uani 1 1 d . . .
H75A H 0.7030 0.2556 -0.1463 0.019 Uiso 1 1 calc R . .
C76 C 0.18001(18) 1.07460(19) 0.66232(14) 0.0390(6) Uani 1 1 d . . .
C77 C 0.1685(2) 1.0124(2) 0.59161(14) 0.0494(7) Uani 1 1 d . . .
H77A H 0.2074 1.0472 0.5591 0.074 Uiso 1 1 calc R . .
H77B H 0.0969 0.9955 0.5642 0.074 Uiso 1 1 calc R . .
H77C H 0.1934 0.9523 0.6034 0.074 Uiso 1 1 calc R . .
C78 C 0.0552(2) 0.2026(2) 0.44498(15) 0.0467(7) Uani 1 1 d . . .
C79 C 0.0008(2) 0.2805(2) 0.45679(15) 0.0491(7) Uani 1 1 d . . .
H79A H 0.0486 0.3388 0.4857 0.074 Uiso 1 1 calc R . .
H79B H -0.0492 0.2586 0.4859 0.074 Uiso 1 1 calc R . .
H79C H -0.0338 0.2966 0.4067 0.074 Uiso 1 1 calc R . .

loop_
_atom_site_aniso_label
_atom_site_aniso_U_11
_atom_site_aniso_U_22
_atom_site_aniso_U_33
_atom_site_aniso_U_23
_atom_site_aniso_U_13
_atom_site_aniso_U_12
Fe1 0.01577(14) 0.01668(14) 0.01266(13) 0.00415(10) 0.00520(10) 0.00538(11)
N1 0.0186(8) 0.0141(8) 0.0093(7) 0.0004(6) 0.0004(6) 0.0007(6)
O1 0.0444(9) 0.0220(8) 0.0283(8) 0.0050(6) 0.0145(7) 0.0124(7)
C1 0.0289(11) 0.0156(10) 0.0188(9) 0.0034(8) 0.0013(8) -0.0031(8)
B1 0.0203(11) 0.0163(10) 0.0139(9) 0.0022(8) 0.0042(8) 0.0040(9)
N2 0.0165(8) 0.0152(8) 0.0132(7) 0.0014(6) 0.0023(6) 0.0032(6)
O3A 0.0244(13) 0.053(2) 0.0261(13) -0.0083(12) 0.0084(10) -0.0004(12)
O3B 0.044(3) 0.032(3) 0.020(2) -0.0015(18) 0.0042(18) 0.021(2)
C2 0.0240(10) 0.0161(9) 0.0152(9) 0.0051(7) 0.0029(8) -0.0003(8)
B2 0.0140(10) 0.0154(10) 0.0142(9) 0.0040(8) 0.0033(8) 0.0031(8)
O2 0.0265(8) 0.0242(8) 0.0225(7) 0.0005(6) 0.0005(6) 0.0077(6)
N5 0.0156(8) 0.0152(8) 0.0159(7) 0.0024(6) 0.0039(6) 0.0011(6)
C3 0.0205(10) 0.0139(9) 0.0132(8) 0.0009(7) -0.0003(7) 0.0057(7)
N6 0.0153(8) 0.0186(8) 0.0170(7) 0.0045(6) 0.0056(6) 0.0042(6)
C4 0.0163(9) 0.0179(9) 0.0120(8) 0.0009(7) -0.0008(7) 0.0048(7)
N3 0.0178(8) 0.0223(9) 0.0155(7) 0.0052(6) 0.0042(6) 0.0051(7)
C5 0.0203(10) 0.0251(11) 0.0181(9) -0.0006(8) 0.0028(8) 0.0089(8)
N4 0.0191(8) 0.0152(8) 0.0161(7) 0.0030(6) 0.0061(6) 0.0056(6)
C6 0.0183(10) 0.0394(13) 0.0213(10) 0.0054(9) 0.0074(8) 0.0103(9)
N7 0.0240(9) 0.0208(8) 0.0132(7) 0.0039(6) 0.0032(6) 0.0011(7)
C7 0.0188(10) 0.0298(11) 0.0180(9) 0.0065(8) 0.0046(8) 0.0033(8)
C8 0.0165(9) 0.0221(10) 0.0137(8) 0.0036(7) 0.0007(7) 0.0015(8)
N8 0.0712(18) 0.087(2) 0.0452(14) -0.0133(14) -0.0023(13) 0.0372(16)
C9 0.0229(10) 0.0207(10) 0.0242(10) 0.0068(8) 0.0061(8) 0.0030(8)
N9 0.0657(18) 0.083(2) 0.0825(19) 0.0319(16) 0.0408(15) 0.0348(16)
C19 0.0275(11) 0.0197(10) 0.0122(8) 0.0001(7) 0.0018(8) 0.0002(8)
C20 0.0248(10) 0.0186(10) 0.0116(8) 0.0008(7) 0.0032(7) 0.0051(8)
C21 0.0208(10) 0.0222(10) 0.0123(8) 0.0026(7) 0.0020(7) 0.0005(8)
C22 0.0177(9) 0.0169(9) 0.0176(9) 0.0028(7) 0.0006(7) 0.0005(8)
C23 0.0402(13) 0.0194(10) 0.0170(9) 0.0056(8) 0.0004(9) 0.0022(9)
C24 0.0409(13) 0.0189(10) 0.0254(11) 0.0086(9) -0.0001(9) 0.0053(9)
C25 0.0262(11) 0.0171(10) 0.0266(10) 0.0035(8) 0.0053(9) 0.0054(8)
C26 0.0197(10) 0.0199(10) 0.0243(10) 0.0053(8) 0.0088(8) 0.0065(8)
C27 0.0599(16) 0.0315(12) 0.0285(11) 0.0104(10) 0.0242(11) 0.0298(12)
C10 0.0190(10) 0.0343(12) 0.0169(9) 0.0034(8) -0.0002(8) -0.0064(9)
C11 0.0150(9) 0.0359(12) 0.0194(9) 0.0061(9) 0.0037(8) 0.0040(9)
C12 0.0159(10) 0.0339(12) 0.0204(9) 0.0063(8) 0.0071(8) 0.0068(9)
C13 0.0202(10) 0.0205(10) 0.0182(9) 0.0036(8) 0.0074(8) 0.0075(8)
C14 0.0238(10) 0.0252(11) 0.0198(9) 0.0046(8) 0.0108(8) 0.0079(8)
C15 0.0319(11) 0.0205(10) 0.0155(9) 0.0027(8) 0.0102(8) 0.0088(9)
C16 0.0285(11) 0.0164(9) 0.0161(9) 0.0010(7) 0.0024(8) 0.0054(8)
C17 0.0222(10) 0.0103(9) 0.0195(9) 0.0026(7) 0.0060(8) 0.0047(7)
C18 0.0204(10) 0.0274(11) 0.0165(9) 0.0041(8) 0.0027(8) 0.0045(8)
C28 0.0225(10) 0.0182(10) 0.0156(9) 0.0028(7) 0.0061(8) 0.0091(8)
C29 0.0318(11) 0.0173(10) 0.0219(10) 0.0035(8) 0.0087(9) 0.0076(9)
C30 0.0374(13) 0.0170(10) 0.0345(12) -0.0013(9) 0.0105(10) 0.0045(9)
C31 0.0409(13) 0.0242(11) 0.0256(11) -0.0090(9) 0.0065(10) 0.0068(10)
C32 0.0394(13) 0.0307(12) 0.0161(9) -0.0020(8) 0.0085(9) 0.0081(10)
C33 0.0276(11) 0.0214(10) 0.0196(9) 0.0025(8) 0.0062(8) 0.0051(9)
C34 0.0200(10) 0.0275(11) 0.0155(9) 0.0055(8) 0.0080(8) 0.0056(8)
C35 0.0289(12) 0.0309(12) 0.0256(10) 0.0061(9) 0.0071(9) 0.0106(9)
C36 0.0344(13) 0.0499(15) 0.0376(13) 0.0153(12) 0.0075(11) 0.0224(12)
C37 0.0278(12) 0.0672(18) 0.0283(12) 0.0117(12) 0.0029(10) 0.0170(12)
C38 0.0263(12) 0.0479(15) 0.0226(11) 0.0007(10) 0.0038(9) 0.0025(11)
C39 0.0236(11) 0.0317(12) 0.0188(9) 0.0009(8) 0.0040(8) 0.0046(9)
C40 0.0226(10) 0.0099(8) 0.0144(8) 0.0026(7) 0.0054(7) 0.0041(7)
C41 0.0250(10) 0.0200(10) 0.0120(8) 0.0020(7) 0.0049(7) 0.0056(8)
C42 0.0185(10) 0.0206(10) 0.0183(9) 0.0028(8) 0.0028(8) 0.0043(8)
C43 0.0254(10) 0.0158(9) 0.0180(9) 0.0035(7) 0.0093(8) 0.0039(8)
C44 0.0270(11) 0.0171(10) 0.0124(8) 0.0004(7) 0.0057(8) 0.0029(8)
C45 0.0210(10) 0.0137(9) 0.0153(9) 0.0007(7) 0.0015(7) 0.0018(8)
C46 0.0234(10) 0.0172(9) 0.0093(8) -0.0020(7) 0.0032(7) 0.0013(8)
C47 0.0229(10) 0.0175(9) 0.0120(8) -0.0003(7) 0.0023(7) 0.0008(8)
C48 0.0312(11) 0.0185(10) 0.0163(9) 0.0007(8) 0.0003(8) 0.0058(9)
C49 0.0394(13) 0.0172(10) 0.0185(9) 0.0036(8) 0.0044(9) -0.0004(9)
C50 0.0329(12) 0.0243(11) 0.0219(10) 0.0028(8) 0.0093(9) -0.0042(9)
C51 0.0256(11) 0.0220(10) 0.0231(10) 0.0022(8) 0.0081(8) 0.0041(9)
C52 0.0188(9) 0.0143(9) 0.0101(8) 0.0000(7) 0.0013(7) 0.0009(7)
C53 0.0176(9) 0.0201(10) 0.0169(9) 0.0028(7) 0.0015(7) 0.0030(8)
C54 0.0318(12) 0.0178(10) 0.0215(10) 0.0031(8) 0.0015(8) 0.0091(9)
C55 0.0441(13) 0.0134(9) 0.0170(9) 0.0030(8) 0.0076(9) 0.0044(9)
C56 0.0311(11) 0.0176(10) 0.0173(9) -0.0001(8) 0.0081(8) -0.0041(9)
C57 0.0199(10) 0.0189(10) 0.0148(9) 0.0013(7) 0.0049(7) 0.0009(8)
C58 0.0105(8) 0.0178(9) 0.0169(9) 0.0043(7) 0.0018(7) 0.0044(7)
C59 0.0145(9) 0.0175(9) 0.0180(9) 0.0043(7) 0.0035(7) 0.0020(7)
C60 0.0164(9) 0.0234(10) 0.0157(9) 0.0038(8) 0.0040(7) 0.0066(8)
C61 0.0161(9) 0.0211(10) 0.0197(9) -0.0013(8) 0.0009(7) 0.0064(8)
C62 0.0152(9) 0.0157(9) 0.0273(10) 0.0039(8) 0.0040(8) 0.0040(8)
C63 0.0173(9) 0.0192(10) 0.0196(9) 0.0060(8) 0.0058(7) 0.0047(8)
C64 0.0141(9) 0.0224(10) 0.0132(8) 0.0064(7) 0.0058(7) 0.0025(7)
C65 0.0154(9) 0.0223(10) 0.0156(9) 0.0057(7) 0.0063(7) 0.0038(8)
C66 0.0155(9) 0.0323(11) 0.0127(8) 0.0028(8) 0.0063(7) 0.0028(8)
C67 0.0155(9) 0.0397(12) 0.0151(9) 0.0108(9) 0.0054(7) 0.0097(9)
C68 0.0208(10) 0.0280(11) 0.0225(10) 0.0121(8) 0.0107(8) 0.0120(8)
C69 0.0170(9) 0.0214(10) 0.0176(9) 0.0065(8) 0.0073(7) 0.0044(8)
C70 0.0134(9) 0.0123(9) 0.0184(9) 0.0059(7) 0.0040(7) 0.0035(7)
C71 0.0171(9) 0.0175(9) 0.0166(9) 0.0033(7) 0.0029(7) 0.0039(8)
C72 0.0142(9) 0.0172(10) 0.0271(10) 0.0034(8) 0.0048(8) 0.0026(8)
C73 0.0184(10) 0.0210(10) 0.0252(10) 0.0065(8) 0.0113(8) 0.0058(8)
C74 0.0233(10) 0.0226(10) 0.0168(9) 0.0040(8) 0.0061(8) 0.0080(8)
C75 0.0139(9) 0.0159(9) 0.0180(9) 0.0026(7) 0.0032(7) 0.0028(7)
C76 0.0340(13) 0.0483(15) 0.0347(13) 0.0039(12) 0.0048(11) 0.0136(12)
C77 0.0564(18) 0.0558(17) 0.0368(14) 0.0000(12) 0.0097(12) 0.0184(14)
C78 0.0395(15) 0.0659(19) 0.0404(14) 0.0144(13) 0.0188(12) 0.0101(14)
C79 0.0478(16) 0.0617(18) 0.0386(14) -0.0022(13) 0.0143(12) 0.0115(14)

loop_
_atom_type_symbol
_atom_type_description
_atom_type_scat_dispersion_real
_atom_type_scat_dispersion_imag
_atom_type_scat_source
C C 0.0033 0.0016 'International Tables Vol C Tables 4.2.6.8 and 6.1.1.4'
H H 0.0000 0.0000 'International Tables Vol C Tables 4.2.6.8 and 6.1.1.4'
B B 0.0013 0.0007 'International Tables Vol C Tables 4.2.6.8 and 6.1.1.4'
N N 0.0061 0.0033 'International Tables Vol C Tables 4.2.6.8 and 6.1.1.4'
O O 0.0106 0.0060 'International Tables Vol C Tables 4.2.6.8 and 6.1.1.4'
Fe Fe 0.3463 0.8444 'International Tables Vol C Tables 4.2.6.8 and 6.1.1.4'

loop_
_geom_angle_atom_site_label_1
_geom_angle_atom_site_label_2
_geom_angle_atom_site_label_3
_geom_angle
N3 Fe1 N1 96.47(6)
N3 Fe1 N5 96.33(6)
N1 Fe1 N5 92.13(5)
N3 Fe1 N6 85.40(6)
N1 Fe1 N6 167.77(5)
N5 Fe1 N6 75.64(5)
N3 Fe1 N2 171.16(6)
N1 Fe1 N2 75.06(5)
N5 Fe1 N2 81.66(5)
N6 Fe1 N2 102.33(5)
N3 Fe1 N4 75.09(6)
N1 Fe1 N4 83.80(5)
N5 Fe1 N4 169.94(5)
N6 Fe1 N4 108.32(5)
N2 Fe1 N4 106.02(5)
C3 N1 C2 118.25(16)
C3 N1 Fe1 116.60(12)
C2 N1 Fe1 124.34(12)
N7 C1 C2 112.01(15)
C28 B1 C40 108.39(15)
C28 B1 C34 111.00(15)
C40 B1 C34 108.68(14)
C28 B1 C46 109.40(14)
C40 B1 C46 109.88(15)
C34 B1 C46 109.48(15)
C8 N2 C4 117.36(16)
C8 N2 Fe1 130.38(12)
C4 N2 Fe1 110.42(11)
N1 C2 C1 108.65(14)
C58 B2 C52 108.42(14)
C58 B2 C64 110.05(15)
C52 B2 C64 110.64(15)
C58 B2 C70 111.41(15)
C52 B2 C70 108.94(14)
C64 B2 C70 107.38(13)
C21 N5 C20 118.19(15)
C21 N5 Fe1 114.82(13)
C20 N5 Fe1 126.95(11)
N1 C3 C4 119.84(16)
C26 N6 C22 117.38(15)
C26 N6 Fe1 130.55(12)
C22 N6 Fe1 112.06(12)
N2 C4 C5 123.42(17)
N2 C4 C3 116.18(16)
C5 C4 C3 120.37(17)
C12 N3 C11 117.99(16)
C12 N3 Fe1 117.18(13)
C11 N3 Fe1 124.68(12)
C4 C5 C6 118.52(18)
C17 N4 C13 117.01(15)
C17 N4 Fe1 132.32(12)
C13 N4 Fe1 110.19(11)
C7 C6 C5 118.46(18)
C10 N7 C19 116.47(15)
C10 N7 C1 117.25(15)
C19 N7 C1 116.86(16)
C6 C7 C8 120.25(18)
N2 C8 C7 121.84(17)
N2 C8 C9 117.89(16)
C7 C8 C9 120.26(17)
O1 C9 C8 107.79(14)
N7 C19 C20 111.99(15)
N5 C20 C19 108.88(15)
N5 C21 C22 120.68(16)
N6 C22 C23 122.91(18)
N6 C22 C21 116.23(15)
C23 C22 C21 120.84(17)
C24 C23 C22 118.97(18)
C25 C24 C23 118.71(18)
C24 C25 C26 119.89(19)
N6 C26 C25 122.08(17)
N6 C26 C27 118.36(16)
C25 C26 C27 119.56(18)
O3A C27 O3B 51.4(2)
O3A C27 C26 114.5(2)
O3B C27 C26 105.2(2)
N7 C10 C11 111.08(16)
N3 C11 C10 107.28(15)
N3 C12 C13 120.40(18)
N4 C13 C14 123.60(17)
N4 C13 C12 116.98(16)
C14 C13 C12 119.35(17)
C15 C14 C13 118.66(18)
C16 C15 C14 118.85(17)
C15 C16 C17 119.87(18)
N4 C17 C16 121.99(17)
N4 C17 C18 117.28(15)
C16 C17 C18 120.73(17)
O2 C18 C17 112.21(15)
C33 C28 C29 114.54(17)
C33 C28 B1 124.03(17)
C29 C28 B1 121.42(16)
C30 C29 C28 123.18(18)
C29 C30 C31 120.1(2)
C32 C31 C30 118.82(19)
C31 C32 C33 120.27(19)
C32 C33 C28 123.06(19)
C35 C34 C39 114.82(18)
C35 C34 B1 122.94(18)
C39 C34 B1 122.13(17)
C36 C35 C34 122.8(2)
C37 C36 C35 120.2(2)
C36 C37 C38 119.0(2)
C37 C38 C39 120.1(2)
C38 C39 C34 123.0(2)
C45 C40 C41 114.43(16)
C45 C40 B1 123.46(16)
C41 C40 B1 122.10(15)
C42 C41 C40 123.07(16)
C41 C42 C43 120.32(18)
C44 C43 C42 118.51(18)
C43 C44 C45 120.26(17)
C44 C45 C40 123.40(17)
C47 C46 C51 114.92(17)
C47 C46 B1 123.89(17)
C51 C46 B1 121.16(17)
C48 C47 C46 122.94(18)
C49 C48 C47 120.31(19)
C48 C49 C50 118.80(18)
C49 C50 C51 120.05(19)
C50 C51 C46 122.97(19)
C53 C52 C57 115.12(16)
C53 C52 B2 122.73(16)
C57 C52 B2 122.03(16)
C54 C53 C52 122.81(18)
C55 C54 C53 120.04(19)
C54 C55 C56 119.23(17)
C55 C56 C57 119.85(18)
C56 C57 C52 122.89(18)
C59 C58 C63 114.47(16)
C59 C58 B2 122.79(16)
C63 C58 B2 122.71(15)
C60 C59 C58 123.06(17)
C61 C60 C59 120.51(17)
C60 C61 C62 118.62(18)
C61 C62 C63 120.24(17)
C62 C63 C58 123.03(17)
C69 C64 C65 115.40(16)
C69 C64 B2 123.20(16)
C65 C64 B2 121.22(16)
C66 C65 C64 122.64(18)
C67 C66 C65 120.06(18)
C68 C67 C66 119.08(17)
C67 C68 C69 120.17(18)
C68 C69 C64 122.53(18)
C75 C70 C71 114.55(16)
C75 C70 B2 122.21(15)
C71 C70 B2 123.22(15)
C72 C71 C70 122.92(17)
C73 C72 C71 120.41(18)
C72 C73 C74 118.66(17)
C73 C74 C75 120.01(17)
C74 C75 C70 123.41(17)
N8 C76 C77 178.4(3)
N9 C78 C79 179.1(3)

loop_
_geom_bond_atom_site_label_1
_geom_bond_atom_site_label_2
_geom_bond_distance
Fe1 N3 2.1474(16)
Fe1 N1 2.1552(15)
Fe1 N5 2.1830(15)
Fe1 N6 2.2422(15)
Fe1 N2 2.2844(15)
Fe1 N4 2.3161(14)
N1 C3 1.271(2)
N1 C2 1.470(2)
O1 C9 1.424(2)
C1 N7 1.456(2)
C1 C2 1.532(3)
B1 C28 1.646(3)
B1 C40 1.647(3)
B1 C34 1.651(3)
B1 C46 1.652(3)
N2 C8 1.341(2)
N2 C4 1.359(2)
O3A C27 1.327(3)
O3B C27 1.421(4)
B2 C58 1.646(3)
B2 C52 1.646(3)
B2 C64 1.646(3)
B2 C70 1.659(3)
O2 C18 1.426(2)
N5 C21 1.272(2)
N5 C20 1.467(2)
C3 C4 1.466(3)
N6 C26 1.344(2)
N6 C22 1.357(2)
C4 C5 1.382(3)
N3 C12 1.270(2)
N3 C11 1.470(2)
C5 C6 1.386(3)
N4 C17 1.346(2)
N4 C13 1.357(2)
C6 C7 1.376(3)
N7 C10 1.453(3)
N7 C19 1.455(2)
C7 C8 1.391(3)
C8 C9 1.508(3)
N8 C76 1.132(3)
N9 C78 1.124(3)
C19 C20 1.527(3)
C21 C22 1.462(3)
C22 C23 1.385(3)
C23 C24 1.376(3)
C24 C25 1.374(3)
C25 C26 1.390(3)
C26 C27 1.507(3)
C10 C11 1.525(3)
C12 C13 1.461(3)
C13 C14 1.381(2)
C14 C15 1.379(3)
C15 C16 1.371(3)
C16 C17 1.399(2)
C17 C18 1.506(3)
C28 C33 1.399(2)
C28 C29 1.407(3)
C29 C30 1.386(3)
C30 C31 1.386(3)
C31 C32 1.377(3)
C32 C33 1.394(3)
C34 C35 1.400(3)
C34 C39 1.403(3)
C35 C36 1.396(3)
C36 C37 1.377(4)
C37 C38 1.382(3)
C38 C39 1.391(3)
C40 C45 1.403(2)
C40 C41 1.406(3)
C41 C42 1.386(3)
C42 C43 1.390(2)
C43 C44 1.383(3)
C44 C45 1.386(3)
C46 C47 1.398(3)
C46 C51 1.406(3)
C47 C48 1.391(3)
C48 C49 1.382(3)
C49 C50 1.387(3)
C50 C51 1.390(3)
C52 C53 1.400(3)
C52 C57 1.404(2)
C53 C54 1.394(3)
C54 C55 1.382(3)
C55 C56 1.385(3)
C56 C57 1.392(3)
C58 C59 1.407(2)
C58 C63 1.407(2)
C59 C60 1.387(3)
C60 C61 1.382(3)
C61 C62 1.387(3)
C62 C63 1.391(3)
C64 C69 1.402(3)
C64 C65 1.408(3)
C65 C66 1.391(2)
C66 C67 1.390(3)
C67 C68 1.383(3)
C68 C69 1.398(3)
C70 C75 1.403(2)
C70 C71 1.409(2)
C71 C72 1.392(3)
C72 C73 1.387(3)
C73 C74 1.389(3)
C74 C75 1.392(3)
C76 C77 1.441(3)
C78 C79 1.454(4)
